data_4343008
loop_
_publ_author_name
'Li, Bijian'
'Gui, Bo'
'Hu, Guiping'
'Yuan, Daqiang'
'Wang, Cheng'

_publ_section_title
;
 Postsynthetic Modification of an Alkyne-Tagged Zirconium Metal-Organic
 Framework via a &quot;Click&quot; Reaction.
;
_journal_issue 11
_journal_name_full 'Inorganic chemistry'
_journal_page_first 5139
_journal_page_last 5141
_journal_paper_doi 10.1021/acs.inorgchem.5b00535
_journal_volume 54
_journal_year 2015
_chemical_formula_sum 'C72 H38 O16 Zr3'
_chemical_formula_weight 1432.68
_chemical_name_systematic
;
 ?
;
_space_group_crystal_system cubic
_space_group_IT_number 225
_space_group_name_Hall '-F 4 2 3'
_space_group_name_H-M_alt 'F m -3 m'
_symmetry_space_group_name_Hall '-F 4 2 3'
_symmetry_space_group_name_H-M 'F m -3 m'
_atom_sites_solution_hydrogens mixed
_audit_creation_method SHELXL-2014
_cell_angle_alpha 90
_cell_angle_beta 90
_cell_angle_gamma 90
_cell_formula_units_Z 8
_cell_length_a 32.7304(6)
_cell_length_b 32.7304(6)
_cell_length_c 32.7304(6)
_cell_measurement_temperature 100(2)
_cell_volume 35063.4(11)
_computing_cell_refinement 'HKL2000 (Z. Otwinowski and W. Minor, 1997)'
_computing_data_collection
; 
marccd, control software for MarCCD-165 detector
;
_computing_data_reduction 'HKL2000 (Z. Otwinowski and W. Minor, 1997)'
_computing_structure_refinement 'SHELXL-2014 (Sheldrick, 2014)'
_computing_structure_solution 'SHELXT-2014 (Sheldrick, 2014)'
_diffrn_ambient_temperature 100(2)
_diffrn_measured_fraction_theta_full 0.993
_diffrn_measured_fraction_theta_max 0.976
_diffrn_measurement_device_type
; 
Beijing Synchrotron Radiation Facility, beam line station 
3W1A equipped with a MarCCD-165 detector (the monochrome 
x-ray source is produced by accelerator and selected by 
a double crystal monochromator)
;
_diffrn_measurement_method 'omega and phi scans'
_diffrn_radiation_type synchrotron
_diffrn_radiation_wavelength 0.800
_diffrn_reflns_av_R_equivalents 0.0334
_diffrn_reflns_av_unetI/netI 0.0112
_diffrn_reflns_laue_measured_fraction_full 0.993
_diffrn_reflns_laue_measured_fraction_max 0.976
_diffrn_reflns_limit_h_max 40
_diffrn_reflns_limit_h_min -28
_diffrn_reflns_limit_k_max 36
_diffrn_reflns_limit_k_min -35
_diffrn_reflns_limit_l_max 27
_diffrn_reflns_limit_l_min -40
_diffrn_reflns_number 29238
_diffrn_reflns_point_group_measured_fraction_full 0.993
_diffrn_reflns_point_group_measured_fraction_max 0.976
_diffrn_reflns_theta_full 28.685
_diffrn_reflns_theta_max 29.535
_diffrn_reflns_theta_min 3.054
_exptl_absorpt_coefficient_mu 0.257
_exptl_crystal_colour colorless
_exptl_crystal_density_diffrn 0.543
_exptl_crystal_description prism
_exptl_crystal_F_000 5744
_exptl_crystal_size_max 0.080
_exptl_crystal_size_mid 0.060
_exptl_crystal_size_min 0.050
_refine_diff_density_max 1.776
_refine_diff_density_min -1.079
_refine_diff_density_rms 0.108
_refine_ls_extinction_coef 0.0009(3)
_refine_ls_extinction_expression Fc^*^=kFc[1+0.001xFc^2^\l^3^/sin(2\q)]^-1/4^
_refine_ls_extinction_method SHELXL
_refine_ls_goodness_of_fit_ref 1.549
_refine_ls_hydrogen_treatment constr
_refine_ls_matrix_type full
_refine_ls_number_parameters 60
_refine_ls_number_reflns 1720
_refine_ls_number_restraints 116
_refine_ls_restrained_S_all 1.539
_refine_ls_R_factor_all 0.1021
_refine_ls_R_factor_gt 0.0979
_refine_ls_shift/su_max 0.019
_refine_ls_shift/su_mean 0.001
_refine_ls_structure_factor_coef Fsqd
_refine_ls_weighting_details 'w=1/[\s^2^(Fo^2^)+(0.2000P)^2^] where P=(Fo^2^+2Fc^2^)/3'
_refine_ls_weighting_scheme calc
_refine_ls_wR_factor_gt 0.3164
_refine_ls_wR_factor_ref 0.3256
_reflns_Friedel_coverage 0.000
_reflns_number_gt 1522
_reflns_number_total 1720
_reflns_threshold_expression 'I > 2\s(I)'
_cod_data_source_file ic5b00535_si_002.cif
_cod_data_source_block ZrMOF
_cod_depositor_comments 'Adding full bibliography for 4343008.cif.'
_cod_original_cell_volume 35063.4(19)
_cod_database_code 4343008
_shelx_space_group_comment
;
The symmetry employed for this shelxl refinement is uniquely defined
by the following loop, which should always be used as a source of
symmetry information in preference to the above space-group names.
They are only intended as comments.
;
_shelx_estimated_absorpt_t_min 0.980
_shelx_estimated_absorpt_t_max 0.987
_platon_squeeze_void_probe_radius 1.20
_shelxl_version_number 2014-3

loop_
_space_group_symop_operation_xyz
'x, y, z'
'-y, x, z'
'-x, -y, z'
'y, -x, z'
'x, -z, y'
'x, -y, -z'
'x, z, -y'
'z, y, -x'
'-x, y, -z'
'-z, y, x'
'z, x, y'
'y, z, x'
'-y, -z, x'
'z, -x, -y'
'-y, z, -x'
'-z, -x, y'
'-z, x, -y'
'y, -z, -x'
'y, x, -z'
'-y, -x, -z'
'-x, z, y'
'-x, -z, -y'
'z, -y, x'
'-z, -y, -x'
'x, y+1/2, z+1/2'
'-y, x+1/2, z+1/2'
'-x, -y+1/2, z+1/2'
'y, -x+1/2, z+1/2'
'x, -z+1/2, y+1/2'
'x, -y+1/2, -z+1/2'
'x, z+1/2, -y+1/2'
'z, y+1/2, -x+1/2'
'-x, y+1/2, -z+1/2'
'-z, y+1/2, x+1/2'
'z, x+1/2, y+1/2'
'y, z+1/2, x+1/2'
'-y, -z+1/2, x+1/2'
'z, -x+1/2, -y+1/2'
'-y, z+1/2, -x+1/2'
'-z, -x+1/2, y+1/2'
'-z, x+1/2, -y+1/2'
'y, -z+1/2, -x+1/2'
'y, x+1/2, -z+1/2'
'-y, -x+1/2, -z+1/2'
'-x, z+1/2, y+1/2'
'-x, -z+1/2, -y+1/2'
'z, -y+1/2, x+1/2'
'-z, -y+1/2, -x+1/2'
'x+1/2, y, z+1/2'
'-y+1/2, x, z+1/2'
'-x+1/2, -y, z+1/2'
'y+1/2, -x, z+1/2'
'x+1/2, -z, y+1/2'
'x+1/2, -y, -z+1/2'
'x+1/2, z, -y+1/2'
'z+1/2, y, -x+1/2'
'-x+1/2, y, -z+1/2'
'-z+1/2, y, x+1/2'
'z+1/2, x, y+1/2'
'y+1/2, z, x+1/2'
'-y+1/2, -z, x+1/2'
'z+1/2, -x, -y+1/2'
'-y+1/2, z, -x+1/2'
'-z+1/2, -x, y+1/2'
'-z+1/2, x, -y+1/2'
'y+1/2, -z, -x+1/2'
'y+1/2, x, -z+1/2'
'-y+1/2, -x, -z+1/2'
'-x+1/2, z, y+1/2'
'-x+1/2, -z, -y+1/2'
'z+1/2, -y, x+1/2'
'-z+1/2, -y, -x+1/2'
'x+1/2, y+1/2, z'
'-y+1/2, x+1/2, z'
'-x+1/2, -y+1/2, z'
'y+1/2, -x+1/2, z'
'x+1/2, -z+1/2, y'
'x+1/2, -y+1/2, -z'
'x+1/2, z+1/2, -y'
'z+1/2, y+1/2, -x'
'-x+1/2, y+1/2, -z'
'-z+1/2, y+1/2, x'
'z+1/2, x+1/2, y'
'y+1/2, z+1/2, x'
'-y+1/2, -z+1/2, x'
'z+1/2, -x+1/2, -y'
'-y+1/2, z+1/2, -x'
'-z+1/2, -x+1/2, y'
'-z+1/2, x+1/2, -y'
'y+1/2, -z+1/2, -x'
'y+1/2, x+1/2, -z'
'-y+1/2, -x+1/2, -z'
'-x+1/2, z+1/2, y'
'-x+1/2, -z+1/2, -y'
'z+1/2, -y+1/2, x'
'-z+1/2, -y+1/2, -x'
'-x, -y, -z'
'y, -x, -z'
'x, y, -z'
'-y, x, -z'
'-x, z, -y'
'-x, y, z'
'-x, -z, y'
'-z, -y, x'
'x, -y, z'
'z, -y, -x'
'-z, -x, -y'
'-y, -z, -x'
'y, z, -x'
'-z, x, y'
'y, -z, x'
'z, x, -y'
'z, -x, y'
'-y, z, x'
'-y, -x, z'
'y, x, z'
'x, -z, -y'
'x, z, y'
'-z, y, -x'
'z, y, x'
'-x, -y+1/2, -z+1/2'
'y, -x+1/2, -z+1/2'
'x, y+1/2, -z+1/2'
'-y, x+1/2, -z+1/2'
'-x, z+1/2, -y+1/2'
'-x, y+1/2, z+1/2'
'-x, -z+1/2, y+1/2'
'-z, -y+1/2, x+1/2'
'x, -y+1/2, z+1/2'
'z, -y+1/2, -x+1/2'
'-z, -x+1/2, -y+1/2'
'-y, -z+1/2, -x+1/2'
'y, z+1/2, -x+1/2'
'-z, x+1/2, y+1/2'
'y, -z+1/2, x+1/2'
'z, x+1/2, -y+1/2'
'z, -x+1/2, y+1/2'
'-y, z+1/2, x+1/2'
'-y, -x+1/2, z+1/2'
'y, x+1/2, z+1/2'
'x, -z+1/2, -y+1/2'
'x, z+1/2, y+1/2'
'-z, y+1/2, -x+1/2'
'z, y+1/2, x+1/2'
'-x+1/2, -y, -z+1/2'
'y+1/2, -x, -z+1/2'
'x+1/2, y, -z+1/2'
'-y+1/2, x, -z+1/2'
'-x+1/2, z, -y+1/2'
'-x+1/2, y, z+1/2'
'-x+1/2, -z, y+1/2'
'-z+1/2, -y, x+1/2'
'x+1/2, -y, z+1/2'
'z+1/2, -y, -x+1/2'
'-z+1/2, -x, -y+1/2'
'-y+1/2, -z, -x+1/2'
'y+1/2, z, -x+1/2'
'-z+1/2, x, y+1/2'
'y+1/2, -z, x+1/2'
'z+1/2, x, -y+1/2'
'z+1/2, -x, y+1/2'
'-y+1/2, z, x+1/2'
'-y+1/2, -x, z+1/2'
'y+1/2, x, z+1/2'
'x+1/2, -z, -y+1/2'
'x+1/2, z, y+1/2'
'-z+1/2, y, -x+1/2'
'z+1/2, y, x+1/2'
'-x+1/2, -y+1/2, -z'
'y+1/2, -x+1/2, -z'
'x+1/2, y+1/2, -z'
'-y+1/2, x+1/2, -z'
'-x+1/2, z+1/2, -y'
'-x+1/2, y+1/2, z'
'-x+1/2, -z+1/2, y'
'-z+1/2, -y+1/2, x'
'x+1/2, -y+1/2, z'
'z+1/2, -y+1/2, -x'
'-z+1/2, -x+1/2, -y'
'-y+1/2, -z+1/2, -x'
'y+1/2, z+1/2, -x'
'-z+1/2, x+1/2, y'
'y+1/2, -z+1/2, x'
'z+1/2, x+1/2, -y'
'z+1/2, -x+1/2, y'
'-y+1/2, z+1/2, x'
'-y+1/2, -x+1/2, z'
'y+1/2, x+1/2, z'
'x+1/2, -z+1/2, -y'
'x+1/2, z+1/2, y'
'-z+1/2, y+1/2, -x'
'z+1/2, y+1/2, x'

loop_
_atom_site_label
_atom_site_type_symbol
_atom_site_fract_x
_atom_site_fract_y
_atom_site_fract_z
_atom_site_U_iso_or_equiv
_atom_site_adp_type
_atom_site_occupancy
_atom_site_site_symmetry_order
_atom_site_calc_flag
_atom_site_refinement_flags_posn
_atom_site_refinement_flags_adp
_atom_site_refinement_flags_occupancy
Zr1 Zr 0.5000 0.5000 0.57549(2) 0.0483(6) Uani 1 8 d S T P
O1 O 0.46338(18) 0.46338(18) 0.53662(18) 0.100(3) Uani 1 6 d S T P
H1 H 0.4484 0.4482 0.5518 0.120 Uiso 0.5 6 d R U P
O2 O 0.5000 0.55845(14) 0.60934(12) 0.0866(13) Uani 1 2 d S TU P
C1 C 0.5000 0.59616(17) 0.59616(17) 0.093(3) Uani 1 4 d S TU P
C2 C 0.5000 0.6281(3) 0.6281(3) 0.1250(16) Uani 1 4 d DS TU P
C3 C 0.5000 0.6161(3) 0.6687(3) 0.187(5) Uani 1 2 d DS TU P
H3 H 0.5000 0.5880 0.6760 0.225 Uiso 1 2 calc R U P
C4 C 0.5000 0.6465(3) 0.6988(3) 0.251(7) Uani 1 2 d DS TU P
H4 H 0.5000 0.6393 0.7270 0.301 Uiso 1 2 calc R U P
C5 C 0.5000 0.6870(3) 0.6870(3) 0.1901(17) Uani 1 4 d DS TU P
C6 C 0.5000 0.7210(3) 0.7210(3) 0.2083(18) Uani 1 4 d DS TU P
C7 C 0.4620(3) 0.73483(10) 0.73483(10) 0.371(7) Uani 1 2 d DS TU P
C8 C 0.4261(3) 0.7182(6) 0.7182(6) 0.396(8) Uani 0.5 2 d DS TU P
C9 C 0.3977(5) 0.7034(7) 0.7034(7) 0.328(14) Uani 0.5 2 d DS TU P
H9 H 0.3743 0.6913 0.6913 0.393 Uiso 0.5 2 calc R U P

loop_
_atom_site_aniso_label
_atom_site_aniso_U_11
_atom_site_aniso_U_22
_atom_site_aniso_U_33
_atom_site_aniso_U_23
_atom_site_aniso_U_13
_atom_site_aniso_U_12
Zr1 0.0538(6) 0.0538(6) 0.0372(6) 0.000 0.000 0.000
O1 0.100(3) 0.100(3) 0.100(3) -0.047(3) -0.047(3) 0.047(3)
O2 0.112(3) 0.083(3) 0.065(2) -0.032(2) 0.000 0.000
C1 0.139(9) 0.070(4) 0.070(4) -0.028(4) 0.000 0.000
C2 0.126(2) 0.1247(16) 0.1247(16) -0.0005(10) 0.000 0.000
C3 0.188(5) 0.187(5) 0.187(5) -0.0008(10) 0.000 0.000
C4 0.251(7) 0.251(7) 0.250(7) -0.0005(10) 0.000 0.000
C5 0.190(2) 0.1899(17) 0.1899(17) -0.0001(10) 0.000 0.000
C6 0.208(2) 0.2083(17) 0.2083(17) -0.0004(10) 0.000 0.000
C7 0.370(9) 0.371(7) 0.371(7) -0.007(5) -0.002(3) -0.002(3)
C8 0.395(10) 0.396(8) 0.396(8) -0.001(5) 0.000(4) 0.000(4)
C9 0.325(17) 0.329(14) 0.329(14) 0.001(10) -0.002(7) -0.002(7)

loop_
_atom_type_symbol
_atom_type_description
_atom_type_scat_dispersion_real
_atom_type_scat_dispersion_imag
_atom_type_scat_source
C C 0.0043 0.0021 'International Tables Vol C Tables 4.2.6.8 and 6.1.1.4'
H H 0.0000 0.0000 'International Tables Vol C Tables 4.2.6.8 and 6.1.1.4'
O O 0.0142 0.0079 'International Tables Vol C Tables 4.2.6.8 and 6.1.1.4'
Zr Zr -1.5997 0.6981 'International Tables Vol C Tables 4.2.6.8 and 6.1.1.4'

loop_
_geom_angle_atom_site_label_1
_geom_angle_atom_site_label_2
_geom_angle_atom_site_label_3
_geom_angle
_geom_angle_site_symmetry_1
_geom_angle_site_symmetry_3
O1 Zr1 O1 68.9(3) 4_565 3_665
O1 Zr1 O1 106.2(5) 4_565 2_655
O1 Zr1 O1 68.9(3) 3_665 2_655
O1 Zr1 O1 68.9(3) 4_565 .
O1 Zr1 O1 106.2(5) 3_665 .
O1 Zr1 O1 68.9(3) 2_655 .
O1 Zr1 O2 79.1(2) 4_565 .
O1 Zr1 O2 79.1(2) 3_665 .
O1 Zr1 O2 142.21(5) 2_655 .
O1 Zr1 O2 142.21(5) . .
O1 Zr1 O2 142.21(5) 4_565 4_565
O1 Zr1 O2 79.1(2) 3_665 4_565
O1 Zr1 O2 79.1(2) 2_655 4_565
O1 Zr1 O2 142.21(5) . 4_565
O2 Zr1 O2 75.45(11) . 4_565
O1 Zr1 O2 142.21(5) 4_565 3_665
O1 Zr1 O2 142.21(5) 3_665 3_665
O1 Zr1 O2 79.1(2) 2_655 3_665
O1 Zr1 O2 79.1(2) . 3_665
O2 Zr1 O2 119.8(3) . 3_665
O2 Zr1 O2 75.45(11) 4_565 3_665
O1 Zr1 O2 79.1(2) 4_565 2_655
O1 Zr1 O2 142.21(5) 3_665 2_655
O1 Zr1 O2 142.21(5) 2_655 2_655
O1 Zr1 O2 79.1(2) . 2_655
O2 Zr1 O2 75.45(11) . 2_655
O2 Zr1 O2 119.8(3) 4_565 2_655
O2 Zr1 O2 75.45(11) 3_665 2_655
O1 Zr1 Zr1 34.48(12) 4_565 104_665
O1 Zr1 Zr1 88.6(2) 3_665 104_665
O1 Zr1 Zr1 88.6(2) 2_655 104_665
O1 Zr1 Zr1 34.48(12) . 104_665
O2 Zr1 Zr1 110.75(8) . 104_665
O2 Zr1 Zr1 165.08(13) 4_565 104_665
O2 Zr1 Zr1 110.76(8) 3_665 104_665
O2 Zr1 Zr1 75.08(13) 2_655 104_665
O1 Zr1 Zr1 88.6(2) 4_565 5_565
O1 Zr1 Zr1 88.6(2) 3_665 5_565
O1 Zr1 Zr1 34.48(12) 2_655 5_565
O1 Zr1 Zr1 34.48(12) . 5_565
O2 Zr1 Zr1 165.08(13) . 5_565
O2 Zr1 Zr1 110.76(8) 4_565 5_565
O2 Zr1 Zr1 75.08(13) 3_665 5_565
O2 Zr1 Zr1 110.76(8) 2_655 5_565
Zr1 Zr1 Zr1 60.0 104_665 5_565
O1 Zr1 Zr1 34.48(12) 4_565 101_656
O1 Zr1 Zr1 34.48(12) 3_665 101_656
O1 Zr1 Zr1 88.6(2) 2_655 101_656
O1 Zr1 Zr1 88.6(2) . 101_656
O2 Zr1 Zr1 75.08(13) . 101_656
O2 Zr1 Zr1 110.76(8) 4_565 101_656
O2 Zr1 Zr1 165.08(13) 3_665 101_656
O2 Zr1 Zr1 110.76(8) 2_655 101_656
Zr1 Zr1 Zr1 60.0 104_665 101_656
Zr1 Zr1 Zr1 90.0 5_565 101_656
O1 Zr1 Zr1 88.6(2) 4_565 8_556
O1 Zr1 Zr1 34.48(12) 3_665 8_556
O1 Zr1 Zr1 34.48(12) 2_655 8_556
O1 Zr1 Zr1 88.6(2) . 8_556
O2 Zr1 Zr1 110.75(8) . 8_556
O2 Zr1 Zr1 75.08(13) 4_565 8_556
O2 Zr1 Zr1 110.76(8) 3_665 8_556
O2 Zr1 Zr1 165.08(13) 2_655 8_556
Zr1 Zr1 Zr1 90.0 104_665 8_556
Zr1 Zr1 Zr1 60.0 5_565 8_556
Zr1 Zr1 Zr1 60.000(1) 101_656 8_556
Zr1 O1 Zr1 111.0(2) . 104_665
Zr1 O1 Zr1 111.0(2) . 5_565
Zr1 O1 Zr1 111.0(2) 104_665 5_565
Zr1 O1 H1 107.7 . .
Zr1 O1 H1 108.2 104_665 .
Zr1 O1 H1 107.7 5_565 .
C1 O2 Zr1 130.7(4) . .
O2 C1 O2 128.5(7) . 21_655
O2 C1 C2 115.7(4) . .
O2 C1 C2 115.7(4) 21_655 .
C3 C2 C3 122.9(12) 21_655 .
C3 C2 C1 118.6(6) 21_655 .
C3 C2 C1 118.6(6) . .
C2 C3 C4 118.3(8) . .
C2 C3 H3 120.8 . .
C4 C3 H3 120.8 . .
C5 C4 C3 119.0(10) . .
C5 C4 H4 120.5 . .
C3 C4 H4 120.5 . .
C4 C5 C4 122.5(13) 21_655 .
C4 C5 C6 118.7(7) 21_655 .
C4 C5 C6 118.7(7) . .
C7 C6 C7 125.7(15) . 102_655
C7 C6 C5 117.1(7) . .
C7 C6 C5 117.1(7) 102_655 .
C6 C7 C8 119.6(10) . .
C6 C7 C7 117.1(7) . 30_566
C8 C7 C7 123.3(12) . 30_566
C9 C8 C7 177(3) . .
C8 C9 H9 180.0 . .

loop_
_geom_bond_atom_site_label_1
_geom_bond_atom_site_label_2
_geom_bond_distance
_geom_bond_site_symmetry_2
Zr1 O1 2.119(3) 4_565
Zr1 O1 2.119(3) 3_665
Zr1 O1 2.119(3) 2_655
Zr1 O1 2.119(3) .
Zr1 O2 2.211(4) .
Zr1 O2 2.211(4) 4_565
Zr1 O2 2.211(4) 3_665
Zr1 O2 2.211(4) 2_655
Zr1 Zr1 3.4942(9) 104_665
Zr1 Zr1 3.4942(9) 5_565
Zr1 Zr1 3.4942(9) 101_656
Zr1 Zr1 3.4942(9) 8_556
O1 Zr1 2.119(3) 104_665
O1 Zr1 2.119(3) 5_565
O1 H1 0.8577 .
O2 C1 1.307(6) .
C1 O2 1.307(6) 21_655
C1 C2 1.477(14) .
C2 C3 1.388(8) 21_655
C2 C3 1.388(8) .
C3 C4 1.400(8) .
C3 H3 0.9500 .
C4 C5 1.383(9) .
C4 H4 0.9500 .
C5 C4 1.383(9) 21_655
C5 C6 1.575(19) .
C6 C7 1.398(6) .
C6 C7 1.398(6) 102_655
C7 C8 1.404(8) .
C7 C7 1.405(9) 30_566
C8 C9 1.155(8) .
C9 H9 0.9500 .

loop_
_platon_squeeze_void_nr
_platon_squeeze_void_average_x
_platon_squeeze_void_average_y
_platon_squeeze_void_average_z
_platon_squeeze_void_volume
_platon_squeeze_void_count_electrons
_platon_squeeze_void_content
1 -0.003 -0.006 -0.003 24399 3623 ' '
